data_7057861
loop_
_publ_author_name
'Jur\'asek, Bronislav'
'Kr\'al\'ik, Franti\<sek'
'Rimpelov\'a, Silvie'
'\<Cejka, Jan'
'Setni\<cka, Vladim\'ir'
'Ruml, Tom\'a\<s'
'Kucha\<r, Martin'
'Kohout, Michal'

_publ_section_title
;
 Synthesis, absolute configuration and in vitro cytotoxicity of
 deschloroketamine enantiomers: rediscovered and abused dissociative
 anaesthetic
;
_journal_issue 24
_journal_name_full 'New Journal of Chemistry'
_journal_page_first 19360
_journal_paper_doi 10.1039/C8NJ03107J
_journal_volume 42
_journal_year 2018
_chemical_formula_moiety 'C13 H18 Cl1 N1 O1'
_chemical_formula_sum 'C13 H18 Cl N O'
_chemical_formula_weight 239.74
_chemical_name_systematic (RS)-deschloroketamine
_space_group_IT_number 14
_space_group_name_Hall '-P 2yn'
_space_group_name_H-M_alt 'P 1 21/n 1'
_symmetry_cell_setting monoclinic
_symmetry_space_group_name_Hall '-P 2yn'
_symmetry_space_group_name_H-M 'P 1 21/n 1'
_atom_sites_solution_hydrogens difmap
_atom_sites_solution_primary direct
_audit_update_record
;
2018-04-20 deposited with the CCDC.
2018-10-29 downloaded from the CCDC.
;
_cell_angle_alpha 90
_cell_angle_beta 92.9591(12)
_cell_angle_gamma 90
_cell_formula_units_Z 4
_cell_length_a 6.4939(3)
_cell_length_b 13.2876(6)
_cell_length_c 14.9655(7)
_cell_measurement_reflns_used 96
_cell_measurement_temperature 180
_cell_measurement_theta_max 58
_cell_measurement_theta_min 11
_cell_volume 1289.63(10)
_computing_cell_refinement 'Apex2 (Bruker AXS, 2006)'
_computing_data_collection 'Apex2 (Bruker AXS, 2006)'
_computing_data_reduction 'Apex2 (Bruker AXS, 2006)'
_computing_molecular_graphics 'CAMERON (Watkin et al., 1996)'
_computing_publication_material 'CRYSTALS (Betteridge et al., 2003)'
_computing_structure_refinement 'CRYSTALS (Betteridge et al., 2003)'
_computing_structure_solution 'SIR92 (Altomare et al., 1994)'
_diffrn_ambient_temperature 180
_diffrn_measured_fraction_theta_full 0.999
_diffrn_measured_fraction_theta_max 0.999
_diffrn_measurement_device Area
_diffrn_measurement_device_type 'Bruker Kappa Apex2'
_diffrn_measurement_method '\f & \w scans'
_diffrn_radiation_monochromator graphite
_diffrn_radiation_type 'Cu K\a'
_diffrn_radiation_wavelength 1.54178
_diffrn_reflns_av_R_equivalents 0.035
_diffrn_reflns_limit_h_max 7
_diffrn_reflns_limit_h_min -6
_diffrn_reflns_limit_k_max 16
_diffrn_reflns_limit_k_min -16
_diffrn_reflns_limit_l_max 18
_diffrn_reflns_limit_l_min -17
_diffrn_reflns_number 20050
_diffrn_reflns_theta_full 68.211
_diffrn_reflns_theta_max 68.211
_diffrn_reflns_theta_min 4.452
_diffrn_standards_number 0
_exptl_absorpt_coefficient_mu 2.450
_exptl_absorpt_correction_T_max 0.64
_exptl_absorpt_correction_T_min 0.46
_exptl_absorpt_correction_type multi-scan
_exptl_absorpt_process_details 'SADABS (Siemens, 1996)'
_exptl_crystal_colour colourless
_exptl_crystal_density_diffrn 1.235
_exptl_crystal_density_method 'not measured'
_exptl_crystal_description block
_exptl_crystal_F_000 512
_exptl_crystal_size_max 0.481
_exptl_crystal_size_mid 0.198
_exptl_crystal_size_min 0.185
_refine_diff_density_max 0.23
_refine_diff_density_min -0.24
_refine_ls_extinction_method None
_refine_ls_goodness_of_fit_ref 0.9535
_refine_ls_hydrogen_treatment mixed
_refine_ls_matrix_type full
_refine_ls_number_parameters 152
_refine_ls_number_reflns 2352
_refine_ls_number_restraints 7
_refine_ls_R_factor_all 0.0384
_refine_ls_R_factor_gt 0.0378
_refine_ls_shift/su_max 0.0009002
_refine_ls_shift/su_mean 0.0000376
_refine_ls_structure_factor_coef Fsqd
_refine_ls_weighting_details
;
 Method, part 1, Chebychev polynomial, (Watkin, 1994, Prince, 1982) 
 [weight] = 1.0/[A~0~*T~0~(x)+A~1~*T~1~(x) ... +A~n-1~]*T~n-1~(x)] 
 where A~i~ are the Chebychev coefficients listed below and x= Fcalc/Fmax 
 Method = Robust Weighting (Prince, 1982) 
 W = [weight] * [1-(deltaF/6*sigmaF)^2^]^2^ 
 A~i~ are: 
 11.1 18.3 10.7 4.30 0.926 
;
_refine_ls_weighting_scheme calc
_refine_ls_wR_factor_all 0.0895
_refine_ls_wR_factor_gt 0.0892
_refine_ls_wR_factor_ref 0.0895
_reflns_limit_h_max 7
_reflns_limit_h_min -7
_reflns_limit_k_max 16
_reflns_limit_k_min 0
_reflns_limit_l_max 18
_reflns_limit_l_min 0
_reflns_number_gt 2299
_reflns_number_total 2352
_reflns_threshold_expression I>2.0\s(I)
_oxford_diffrn_Wilson_B_factor 2.36
_oxford_diffrn_Wilson_scale 17.92
_oxford_refine_ls_r_factor_ref 0.0384
_oxford_refine_ls_scale 0.2492(3)
_oxford_reflns_number_all 2352
_oxford_reflns_threshold_expression_ref I>-3.0\s(I)
_cod_data_source_file c8nj03107j2.cif
_cod_data_source_block DCK
_cod_depositor_comments 'Adding full bibliography for 7057861--7057863.cif.'
_cod_original_cell_volume 1289.63(6)
_cod_original_sg_symbol_H-M 'P 1 21/n 1 '
_cod_original_formula_sum 'C13 H18 Cl1 N1 O1'
_cod_database_code 7057861

loop_
_symmetry_equiv_pos_as_xyz
x,y,z
-x,-y,-z
-x+1/2,y+1/2,-z+1/2
x+1/2,-y+1/2,z+1/2

loop_
_atom_site_label
_atom_site_type_symbol
_atom_site_fract_x
_atom_site_fract_y
_atom_site_fract_z
_atom_site_U_iso_or_equiv
_atom_site_occupancy
_atom_site_adp_type
_atom_site_refinement_flags_posn
Cl1 Cl 0.34424(7) 0.03135(3) 0.64510(3) 0.0282 1.0000 Uani .
O1 O 0.2921(2) 0.17768(11) 0.44538(9) 0.0390 1.0000 Uani .
N1 N 0.6526(2) 0.11927(10) 0.51214(9) 0.0221 1.0000 Uani D
C1 C 0.6828(3) 0.29625(12) 0.56029(11) 0.0250 1.0000 Uani .
C2 C 0.5320(3) 0.30693(15) 0.62203(13) 0.0361 1.0000 Uani .
C3 C 0.5705(4) 0.36517(16) 0.69855(14) 0.0480 1.0000 Uani .
C4 C 0.7581(4) 0.41135(16) 0.71390(14) 0.0478 1.0000 Uani .
C5 C 0.9079(4) 0.40102(16) 0.65348(14) 0.0439 1.0000 Uani .
C6 C 0.8713(3) 0.34381(15) 0.57640(13) 0.0355 1.0000 Uani .
C7 C 0.6417(3) 0.22660(12) 0.47986(11) 0.0220 1.0000 Uani D
C8 C 0.4211(3) 0.24229(14) 0.43953(11) 0.0266 1.0000 Uani .
C9 C 0.3845(3) 0.33960(16) 0.38955(14) 0.0385 1.0000 Uani .
C10 C 0.5375(3) 0.34800(16) 0.31505(13) 0.0392 1.0000 Uani .
C11 C 0.7581(3) 0.33850(15) 0.35345(12) 0.0337 1.0000 Uani .
C12 C 0.7889(3) 0.23894(14) 0.40331(11) 0.0274 1.0000 Uani .
C13 C 0.8441(3) 0.08991(14) 0.56443(12) 0.0307 1.0000 Uani D
H11 H 0.636(3) 0.0792(12) 0.4637(10) 0.0327 1.0000 Uiso D
H12 H 0.546(2) 0.1075(12) 0.5471(11) 0.0329 1.0000 Uiso D
H21 H 0.4036 0.2747 0.6115 0.0420 1.0000 Uiso R
H31 H 0.4660 0.3736 0.7373 0.0589 1.0000 Uiso R
H41 H 0.7826 0.4507 0.7653 0.0575 1.0000 Uiso R
H51 H 1.0368 0.4321 0.6649 0.0540 1.0000 Uiso R
H61 H 0.9781 0.3371 0.5355 0.0434 1.0000 Uiso R
H91 H 0.4093 0.3952 0.4307 0.0468 1.0000 Uiso R
H92 H 0.2405 0.3411 0.3650 0.0473 1.0000 Uiso R
H101 H 0.5208 0.4122 0.2857 0.0471 1.0000 Uiso R
H102 H 0.5091 0.2958 0.2710 0.0473 1.0000 Uiso R
H111 H 0.8484 0.3415 0.3041 0.0404 1.0000 Uiso R
H112 H 0.7862 0.3942 0.3941 0.0395 1.0000 Uiso R
H121 H 0.7550 0.1849 0.3606 0.0332 1.0000 Uiso R
H122 H 0.9304 0.2294 0.4244 0.0337 1.0000 Uiso R
H131 H 0.8392 0.0189 0.5751 0.0448 1.0000 Uiso R
H132 H 0.8462 0.1238 0.6208 0.0465 1.0000 Uiso R
H133 H 0.9660 0.1067 0.5316 0.0457 1.0000 Uiso R

loop_
_atom_site_aniso_label
_atom_site_aniso_U_11
_atom_site_aniso_U_22
_atom_site_aniso_U_33
_atom_site_aniso_U_23
_atom_site_aniso_U_13
_atom_site_aniso_U_12
Cl1 0.0341(2) 0.0295(2) 0.0215(2) -0.00265(16) 0.00479(15) 0.00067(17)
O1 0.0251(7) 0.0470(8) 0.0444(8) 0.0102(6) -0.0024(6) -0.0063(6)
N1 0.0244(7) 0.0220(7) 0.0199(6) -0.0015(6) 0.0015(5) -0.0001(6)
C1 0.0302(9) 0.0204(8) 0.0240(8) -0.0002(6) -0.0002(7) 0.0007(7)
C2 0.0422(11) 0.0329(10) 0.0338(10) -0.0045(8) 0.0093(8) -0.0049(8)
C3 0.0700(16) 0.0406(12) 0.0350(11) -0.0080(9) 0.0169(11) -0.0006(11)
C4 0.0775(17) 0.0311(11) 0.0337(11) -0.0082(8) -0.0080(11) -0.0003(11)
C5 0.0519(13) 0.0346(11) 0.0435(12) -0.0036(9) -0.0132(10) -0.0099(9)
C6 0.0350(10) 0.0342(10) 0.0369(10) -0.0011(8) -0.0021(8) -0.0057(8)
C7 0.0214(8) 0.0221(8) 0.0227(8) 0.0008(6) 0.0016(6) -0.0008(6)
C8 0.0221(9) 0.0339(10) 0.0241(8) 0.0006(7) 0.0027(7) 0.0010(7)
C9 0.0272(10) 0.0407(11) 0.0471(11) 0.0118(9) -0.0025(9) 0.0053(8)
C10 0.0442(12) 0.0390(11) 0.0341(10) 0.0140(8) -0.0016(9) 0.0007(9)
C11 0.0337(10) 0.0362(10) 0.0315(9) 0.0089(8) 0.0055(8) -0.0037(8)
C12 0.0259(9) 0.0316(9) 0.0252(9) 0.0021(7) 0.0071(7) 0.0007(7)
C13 0.0308(10) 0.0297(9) 0.0308(9) 0.0007(7) -0.0049(8) 0.0042(7)

loop_
_atom_type_symbol
_atom_type_scat_dispersion_real
_atom_type_scat_dispersion_imag
_atom_type_scat_Cromer_Mann_a1
_atom_type_scat_Cromer_Mann_b1
_atom_type_scat_Cromer_Mann_a2
_atom_type_scat_Cromer_Mann_b2
_atom_type_scat_Cromer_Mann_a3
_atom_type_scat_Cromer_Mann_b3
_atom_type_scat_Cromer_Mann_a4
_atom_type_scat_Cromer_Mann_b4
_atom_type_scat_Cromer_Mann_c
_atom_type_scat_source
C 0.0181 0.0091 2.3100 20.8439 1.0200 10.2075 1.5886 0.5687 0.8650 51.6512 0.2156 'International Tables Vol C 4.2.6.8 and 6.1.1.4'
H 0.0000 0.0000 0.4930 10.5109 0.3229 26.1257 0.1402 3.1424 0.0408 57.7998 0.0030 'International Tables Vol C 4.2.6.8 and 6.1.1.4'
N 0.0311 0.0180 12.2126 0.0057 3.1322 9.8933 2.0125 28.9975 1.1663 0.5826 -11.5290 'International Tables Vol C 4.2.6.8 and 6.1.1.4'
O 0.0492 0.0322 3.0485 13.2771 2.2868 5.7011 1.5463 0.3239 0.8670 32.9089 0.2508 'International Tables Vol C 4.2.6.8 and 6.1.1.4'
Cl 0.3639 0.7018 11.4604 0.0104 7.1964 1.1662 6.2556 18.5194 1.6455 47.7784 -9.5574 'International Tables Vol C 4.2.6.8 and 6.1.1.4'

loop_
_geom_angle_atom_site_label_1
_geom_angle_atom_site_label_2
_geom_angle_atom_site_label_3
_geom_angle
_geom_angle_publ_flag
C7 N1 C13 116.18(13) yes
C7 N1 H11 107.4(10) no
C13 N1 H11 109.4(10) no
C7 N1 H12 108.9(10) no
C13 N1 H12 107.2(10) no
H11 N1 H12 107.4(13) no
C2 C1 C6 118.96(17) yes
C2 C1 C7 119.01(16) yes
C6 C1 C7 121.89(16) yes
C1 C2 C3 120.1(2) yes
C1 C2 H21 119.4 no
C3 C2 H21 120.5 no
C2 C3 C4 120.3(2) yes
C2 C3 H31 118.6 no
C4 C3 H31 121.1 no
C3 C4 C5 119.96(19) yes
C3 C4 H41 119.9 no
C5 C4 H41 120.1 no
C4 C5 C6 120.4(2) yes
C4 C5 H51 119.4 no
C6 C5 H51 120.2 no
C5 C6 C1 120.3(2) yes
C5 C6 H61 119.0 no
C1 C6 H61 120.7 no
C1 C7 N1 108.48(13) yes
C1 C7 C8 110.32(14) yes
N1 C7 C8 106.33(13) yes
C1 C7 C12 115.55(14) yes
N1 C7 C12 108.62(13) yes
C8 C7 C12 107.15(13) yes
C7 C8 O1 120.72(16) yes
C7 C8 C9 115.51(15) yes
O1 C8 C9 123.69(16) yes
C8 C9 C10 109.37(16) yes
C8 C9 H91 108.8 no
C10 C9 H91 108.3 no
C8 C9 H92 108.9 no
C10 C9 H92 111.4 no
H91 C9 H92 110.1 no
C9 C10 C11 110.59(16) yes
C9 C10 H101 109.5 no
C11 C10 H101 109.1 no
C9 C10 H102 109.5 no
C11 C10 H102 109.9 no
H101 C10 H102 108.2 no
C10 C11 C12 110.72(15) yes
C10 C11 H111 107.7 no
C12 C11 H111 109.9 no
C10 C11 H112 108.5 no
C12 C11 H112 109.8 no
H111 C11 H112 110.2 no
C7 C12 C11 112.67(14) yes
C7 C12 H121 106.3 no
C11 C12 H121 107.3 no
C7 C12 H122 111.1 no
C11 C12 H122 111.9 no
H121 C12 H122 107.2 no
N1 C13 H131 108.2 no
N1 C13 H132 108.3 no
H131 C13 H132 108.4 no
N1 C13 H133 110.6 no
H131 C13 H133 110.1 no
H132 C13 H133 111.1 no

loop_
_geom_bond_atom_site_label_1
_geom_bond_atom_site_label_2
_geom_bond_distance
_geom_bond_publ_flag
O1 C8 1.206(2) yes
N1 C7 1.506(2) yes
N1 C13 1.487(2) yes
N1 H11 0.902(15) no
N1 H12 0.904(15) no
C1 C2 1.388(3) yes
C1 C6 1.388(3) yes
C1 C7 1.531(2) yes
C2 C3 1.394(3) yes
C2 H21 0.944 no
C3 C4 1.373(4) yes
C3 H31 0.922 no
C4 C5 1.369(3) yes
C4 H41 0.937 no
C5 C6 1.392(3) yes
C5 H51 0.941 no
C6 H61 0.952 no
C7 C8 1.540(2) yes
C7 C12 1.538(2) yes
C8 C9 1.506(3) yes
C9 C10 1.535(3) yes
C9 H91 0.970 no
C9 H92 0.987 no
C10 C11 1.521(3) yes
C10 H101 0.962 no
C10 H102 0.968 no
C11 C12 1.527(2) yes
C11 H111 0.968 no
C11 H112 0.969 no
C12 H121 0.979 no
C12 H122 0.964 no
C13 H131 0.957 no
C13 H132 0.956 no
C13 H133 0.979 no

loop_
_geom_hbond_atom_site_label_D
_geom_hbond_atom_site_label_H
_geom_hbond_atom_site_label_A
_geom_hbond_site_symmetry_A
_geom_hbond_angle_DHA
_geom_hbond_distance_DH
_geom_hbond_distance_HA
_geom_hbond_distance_DA
_geom_hbond_publ_flag
C12 H122 O1 1_655 165.69(5) 0.964 2.452 3.395(3) yes

loop_
_oxford_twin_element_scale_factors
0.821(2)
0.179(2)
